data_7228084
loop_
_publ_author_name
'Yang, Kai-Chuan'
'Li, Jun-Long'
'Shen, Xu-Dong'
'Li, Qiang'
'Leng, Hai-Jun'
'Huang, Qian'
'Zheng, Peng-Kun'
'Gou, Xiao-Jun'
'Zhi, Yong-Gang'

_publ_section_title
;
 Facile synthesis of novel spiroheterocycles via diastereoselective
 aziridination of cyclic enones
;
_journal_issue 34
_journal_name_full 'RSC Adv.'
_journal_page_first 21175
_journal_paper_doi 10.1039/C6RA28508B
_journal_volume 7
_journal_year 2017
_chemical_formula_moiety 'C27 H29 Br N2 O5'
_chemical_formula_sum 'C27 H29 Br N2 O5'
_chemical_formula_weight 541.43
_space_group_crystal_system triclinic
_space_group_IT_number 2
_space_group_name_Hall '-P 1'
_space_group_name_H-M_alt 'P -1'
_symmetry_space_group_name_Hall '-P 1'
_symmetry_space_group_name_H-M 'P -1'
_atom_sites_solution_hydrogens geom
_atom_sites_solution_primary direct
_audit_creation_date 2016-05-10
_audit_creation_method
;
Olex2 1.2
(compiled 2016.02.19 svn.r3266 for OlexSys, GUI svn.r5155)
;
_audit_update_record
;
2016-05-11 deposited with the CCDC.
2017-03-27 downloaded from the CCDC.
;
_cell_angle_alpha 99.051(4)
_cell_angle_beta 106.017(3)
_cell_angle_gamma 106.133(4)
_cell_formula_units_Z 2
_cell_length_a 9.8013(3)
_cell_length_b 11.1877(5)
_cell_length_c 13.1188(6)
_cell_measurement_reflns_used 7518
_cell_measurement_temperature 150(40)
_cell_measurement_theta_max 72.6030
_cell_measurement_theta_min 4.8310
_cell_volume 1284.88(10)
_computing_cell_refinement
;
CrysAlisPro, Agilent Technologies,
Version 1.171.37.35 (release 13-08-2014 CrysAlis171 .NET)
(compiled Aug 13 2014,18:06:01)
;
_computing_data_collection
;
CrysAlisPro, Agilent Technologies,
Version 1.171.37.35 (release 13-08-2014 CrysAlis171 .NET)
(compiled Aug 13 2014,18:06:01)
;
_computing_data_reduction
;
CrysAlisPro, Agilent Technologies,
Version 1.171.37.35 (release 13-08-2014 CrysAlis171 .NET)
(compiled Aug 13 2014,18:06:01)
;
_computing_molecular_graphics 'Olex2 (Dolomanov et al., 2009)'
_computing_publication_material 'Olex2 (Dolomanov et al., 2009)'
_computing_structure_refinement 'ShelXL (Sheldrick, 2015)'
_computing_structure_solution 'ShelXT (Sheldrick, 2015)'
_diffrn_ambient_environment N~2~
_diffrn_ambient_temperature 150(40)
_diffrn_detector 'CCD plate'
_diffrn_detector_area_resol_mean 15.9595
_diffrn_detector_type EosS2
_diffrn_measured_fraction_theta_full 1.000
_diffrn_measured_fraction_theta_max 1.000
_diffrn_measurement_details
;
#__ type_ start__ end____ width___ exp.time_
  1 omega   18.00  106.00   1.0000    1.0000
omega____ theta____ kappa____ phi______ frames
    -       36.4171   38.0000  120.0000 88

#__ type_ start__ end____ width___ exp.time_
  2 omega  -31.00   53.00   1.0000    1.0000
omega____ theta____ kappa____ phi______ frames
    -       36.4171  -57.0000  120.0000 84

#__ type_ start__ end____ width___ exp.time_
  3 omega    1.00   75.00   1.0000    1.0000
omega____ theta____ kappa____ phi______ frames
    -       36.4171  -99.0000   60.0000 74

#__ type_ start__ end____ width___ exp.time_
  4 omega   23.00   90.00   1.0000    1.0000
omega____ theta____ kappa____ phi______ frames
    -       36.4171 -125.0000 -120.0000 67

#__ type_ start__ end____ width___ exp.time_
  5 omega  -31.00   53.00   1.0000    1.0000
omega____ theta____ kappa____ phi______ frames
    -       36.4171  -57.0000 -120.0000 84

#__ type_ start__ end____ width___ exp.time_
  6 omega    1.00   75.00   1.0000    1.0000
omega____ theta____ kappa____ phi______ frames
    -       36.4171  -99.0000   30.0000 74

#__ type_ start__ end____ width___ exp.time_
  7 omega  -33.00  106.00   1.0000    1.0000
omega____ theta____ kappa____ phi______ frames
    -       36.4171    0.0000 -120.0000 139

#__ type_ start__ end____ width___ exp.time_
  8 omega    1.00   75.00   1.0000    1.0000
omega____ theta____ kappa____ phi______ frames
    -       36.4171  -99.0000    0.0000 74

#__ type_ start__ end____ width___ exp.time_
  9 omega   39.00  109.00   1.0000    3.0100
omega____ theta____ kappa____ phi______ frames
    -      108.0000  -94.0000 -120.0000 70

#__ type_ start__ end____ width___ exp.time_
 10 omega   91.00  176.00   1.0000    3.0100
omega____ theta____ kappa____ phi______ frames
    -      108.0000   45.0000 -180.0000 85

#__ type_ start__ end____ width___ exp.time_
 11 omega   38.00   91.00   1.0000    3.0100
omega____ theta____ kappa____ phi______ frames
    -      108.0000  -30.0000  -90.0000 53

#__ type_ start__ end____ width___ exp.time_
 12 omega   40.00   98.00   1.0000    3.0100
omega____ theta____ kappa____ phi______ frames
    -      108.0000  -45.0000 -150.0000 58

#__ type_ start__ end____ width___ exp.time_
 13 omega   40.00   98.00   1.0000    3.0100
omega____ theta____ kappa____ phi______ frames
    -      108.0000  -45.0000   60.0000 58

#__ type_ start__ end____ width___ exp.time_
 14 omega   39.00  109.00   1.0000    3.0100
omega____ theta____ kappa____ phi______ frames
    -      108.0000  -94.0000   90.0000 70

#__ type_ start__ end____ width___ exp.time_
 15 omega   91.00  176.00   1.0000    3.0100
omega____ theta____ kappa____ phi______ frames
    -      108.0000   45.0000  -60.0000 85

#__ type_ start__ end____ width___ exp.time_
 16 omega   39.00  109.00   1.0000    3.0100
omega____ theta____ kappa____ phi______ frames
    -      108.0000  -94.0000    0.0000 70

#__ type_ start__ end____ width___ exp.time_
 17 omega   38.00   91.00   1.0000    3.0100
omega____ theta____ kappa____ phi______ frames
    -      108.0000  -30.0000  150.0000 53

#__ type_ start__ end____ width___ exp.time_
 18 omega   38.00  116.00   1.0000    3.0100
omega____ theta____ kappa____ phi______ frames
    -      108.0000 -111.0000  -30.0000 78

#__ type_ start__ end____ width___ exp.time_
 19 omega   38.00   91.00   1.0000    3.0100
omega____ theta____ kappa____ phi______ frames
    -      108.0000  -30.0000 -180.0000 53

#__ type_ start__ end____ width___ exp.time_
 20 omega   39.00  109.00   1.0000    3.0100
omega____ theta____ kappa____ phi______ frames
    -      108.0000  -94.0000 -180.0000 70

#__ type_ start__ end____ width___ exp.time_
 21 omega   70.00  178.00   1.0000    3.0100
omega____ theta____ kappa____ phi______ frames
    -      108.0000   15.0000  120.0000 108

#__ type_ start__ end____ width___ exp.time_
 22 omega   40.00   98.00   1.0000    3.0100
omega____ theta____ kappa____ phi______ frames
    -      108.0000  -45.0000  120.0000 58

#__ type_ start__ end____ width___ exp.time_
 23 omega   38.00   91.00   1.0000    3.0100
omega____ theta____ kappa____ phi______ frames
    -      108.0000  -30.0000   30.0000 53

#__ type_ start__ end____ width___ exp.time_
 24 omega   40.00   98.00   1.0000    3.0100
omega____ theta____ kappa____ phi______ frames
    -      108.0000  -45.0000  -30.0000 58

#__ type_ start__ end____ width___ exp.time_
 25 omega   20.00  104.00   1.0000    1.0000
omega____ theta____ kappa____ phi______ frames
    -       36.4171   57.0000  -90.0000 84

#__ type_ start__ end____ width___ exp.time_
 26 omega   20.00  104.00   1.0000    1.0000
omega____ theta____ kappa____ phi______ frames
    -       36.4171   57.0000 -150.0000 84

#__ type_ start__ end____ width___ exp.time_
 27 omega   10.00  104.00   1.0000    1.0000
omega____ theta____ kappa____ phi______ frames
    -       36.4171   77.0000    0.0000 94

#__ type_ start__ end____ width___ exp.time_
 28 omega   10.00  104.00   1.0000    1.0000
omega____ theta____ kappa____ phi______ frames
    -       36.4171   77.0000  -30.0000 94

#__ type_ start__ end____ width___ exp.time_
 29 omega   10.00  104.00   1.0000    1.0000
omega____ theta____ kappa____ phi______ frames
    -       36.4171   77.0000   90.0000 94

#__ type_ start__ end____ width___ exp.time_
 30 omega    0.00   26.00   1.0000    1.0000
omega____ theta____ kappa____ phi______ frames
    -       36.4171   94.0000  151.0190 26

#__ type_ start__ end____ width___ exp.time_
 31 omega   87.00  178.00   1.0000    3.0100
omega____ theta____ kappa____ phi______ frames
    -      108.0000   30.0000    0.0000 91

#__ type_ start__ end____ width___ exp.time_
 32 omega   87.00  155.00   1.0000    3.0100
omega____ theta____ kappa____ phi______ frames
    -      108.0000   30.0000 -120.0000 68
;
_diffrn_measurement_device 'four-circle diffractometer'
_diffrn_measurement_device_type 'New Gemini, Dual, Cu at zero, EosS2'
_diffrn_measurement_method '\w scans'
_diffrn_orient_matrix_UB_11 -0.0527922000
_diffrn_orient_matrix_UB_12 -0.0111983000
_diffrn_orient_matrix_UB_13 -0.1242153000
_diffrn_orient_matrix_UB_21 -0.0382428000
_diffrn_orient_matrix_UB_22 -0.1469389000
_diffrn_orient_matrix_UB_23 -0.0228338000
_diffrn_orient_matrix_UB_31 -0.1610946000
_diffrn_orient_matrix_UB_32 -0.0155531000
_diffrn_orient_matrix_UB_33 0.0002218000
_diffrn_radiation_monochromator graphite
_diffrn_radiation_probe x-ray
_diffrn_radiation_type CuK\a
_diffrn_radiation_wavelength 1.54184
_diffrn_reflns_av_R_equivalents 0.0366
_diffrn_reflns_av_unetI/netI 0.0306
_diffrn_reflns_Laue_measured_fraction_full 1.000
_diffrn_reflns_Laue_measured_fraction_max 1.000
_diffrn_reflns_limit_h_max 8
_diffrn_reflns_limit_h_min -11
_diffrn_reflns_limit_k_max 13
_diffrn_reflns_limit_k_min -13
_diffrn_reflns_limit_l_max 15
_diffrn_reflns_limit_l_min -15
_diffrn_reflns_number 13582
_diffrn_reflns_point_group_measured_fraction_full 1.000
_diffrn_reflns_point_group_measured_fraction_max 1.000
_diffrn_reflns_theta_full 67.072
_diffrn_reflns_theta_max 67.072
_diffrn_reflns_theta_min 4.253
_diffrn_source 'Enhance (Cu) X-ray Source'
_exptl_absorpt_coefficient_mu 2.508
_exptl_absorpt_correction_T_max 1.00000
_exptl_absorpt_correction_T_min 0.55391
_exptl_absorpt_correction_type multi-scan
_exptl_absorpt_process_details
;
CrysAlisPro, Agilent Technologies,
Version 1.171.37.35 (release 13-08-2014 CrysAlis171 .NET)
(compiled Aug 13 2014,18:06:01)
Empirical absorption correction using spherical harmonics,
 implemented in SCALE3 ABSPACK scaling algorithm.
;
_exptl_crystal_colour 'clear light colourless'
_exptl_crystal_colour_lustre clear
_exptl_crystal_colour_modifier light
_exptl_crystal_colour_primary colourless
_exptl_crystal_density_diffrn 1.399
_exptl_crystal_description needle
_exptl_crystal_F_000 560
_exptl_crystal_size_max 0.75
_exptl_crystal_size_mid 0.4
_exptl_crystal_size_min 0.3
_refine_diff_density_max 0.996
_refine_diff_density_min -0.464
_refine_diff_density_rms 0.092
_refine_ls_extinction_method none
_refine_ls_goodness_of_fit_ref 1.056
_refine_ls_hydrogen_treatment constr
_refine_ls_matrix_type full
_refine_ls_number_parameters 320
_refine_ls_number_reflns 4589
_refine_ls_number_restraints 0
_refine_ls_restrained_S_all 1.056
_refine_ls_R_factor_all 0.0520
_refine_ls_R_factor_gt 0.0504
_refine_ls_shift/su_max 0.002
_refine_ls_shift/su_mean 0.000
_refine_ls_structure_factor_coef Fsqd
_refine_ls_weighting_details 'w=1/[\s^2^(Fo^2^)+(0.0947P)^2^+0.4225P] where P=(Fo^2^+2Fc^2^)/3'
_refine_ls_weighting_scheme calc
_refine_ls_wR_factor_gt 0.1316
_refine_ls_wR_factor_ref 0.1341
_reflns_Friedel_coverage 0.000
_reflns_number_gt 4327
_reflns_number_total 4589
_reflns_threshold_expression 'I > 2\s(I)'
_cod_data_source_file c6ra28508b2.cif
_cod_data_source_block yxq-ykc-dj
_cod_database_code 7228084
_shelx_space_group_comment
;
The symmetry employed for this shelxl refinement is uniquely defined
by the following loop, which should always be used as a source of
symmetry information in preference to the above space-group names.
They are only intended as comments.
;
_reflns_odcompleteness_completeness 99.98
_reflns_odcompleteness_iscentric 1
_reflns_odcompleteness_theta 66.97
_olex2_refinement_description
;
1. Fixed Uiso
 At 1.2 times of:
  All C(H) groups, All C(H,H) groups
 At 1.5 times of:
  All C(H,H,H) groups
2.a Ternary CH refined with riding coordinates:
 C5(H5)
2.b Secondary CH2 refined with riding coordinates:
 C7(H7A,H7B), C8(H8A,H8B), C19(H19A,H19B)
2.c Aromatic/amide H refined with riding coordinates:
 C00A(H00A), C00E(H00E), C17(H17), C3(H3), C2(H2), C10(H10), C14(H14),
 C11(H11), C13(H13), C12(H12)
2.d Idealised Me refined as rotating group:
 C24(H24A,H24B,H24C), C25(H25A,H25B,H25C), C23(H23A,H23B,H23C), C20(H20A,H20B,
 H20C)
;
_shelx_shelxl_version_number 2014/7
_olex2_date_sample_data_collection 2016-05-10
_olex2_submission_special_instructions 'No special instructions were received'

loop_
_space_group_symop_operation_xyz
'x, y, z'
'-x, -y, -z'

loop_
_atom_site_label
_atom_site_type_symbol
_atom_site_fract_x
_atom_site_fract_y
_atom_site_fract_z
_atom_site_U_iso_or_equiv
_atom_site_adp_type
_atom_site_occupancy
_atom_site_site_symmetry_order
_atom_site_calc_flag
_atom_site_refinement_flags_posn
Br01 Br 1.32841(3) 1.01475(2) 0.65730(2) 0.04303(15) Uani 1 1 d .
O2 O 0.53425(18) 0.38837(15) 0.10817(12) 0.0233(3) Uani 1 1 d .
O5 O 0.21990(18) 0.18064(16) 0.23446(13) 0.0283(4) Uani 1 1 d .
O3 O 0.27636(19) 0.41415(17) 0.39446(14) 0.0305(4) Uani 1 1 d .
O1 O 0.75802(19) 0.35969(16) 0.18089(13) 0.0284(4) Uani 1 1 d .
O4 O 0.3407(2) 0.14049(17) 0.39088(14) 0.0329(4) Uani 1 1 d .
N1 N 0.7017(2) 0.52794(18) 0.26193(15) 0.0208(4) Uani 1 1 d .
N2 N 0.4333(2) 0.60277(18) 0.38307(15) 0.0239(4) Uani 1 1 d .
C15 C 0.3866(3) 0.4760(2) 0.37553(17) 0.0239(5) Uani 1 1 d .
C00A C 0.9972(2) 0.6586(2) 0.54537(18) 0.0219(4) Uani 1 1 d .
H00A H 0.9696 0.5871 0.5727 0.026 Uiso 1 1 calc R
C21 C 0.6705(3) 0.4157(2) 0.18229(17) 0.0215(4) Uani 1 1 d .
C16 C 0.4968(2) 0.4232(2) 0.34215(16) 0.0213(4) Uani 1 1 d .
C4 C 0.9135(2) 0.6573(2) 0.43996(18) 0.0215(4) Uani 1 1 d .
C00E C 1.1204(3) 0.7644(2) 0.60950(18) 0.0238(4) Uani 1 1 d .
H00E H 1.1764 0.7652 0.6797 0.029 Uiso 1 1 calc R
C5 C 0.7821(2) 0.5391(2) 0.37600(17) 0.0207(4) Uani 1 1 d .
H5 H 0.7952 0.4592 0.3910 0.025 Uiso 1 1 calc R
C17 C 0.4777(3) 0.2988(2) 0.31901(18) 0.0245(5) Uani 1 1 d .
H17 H 0.5516 0.2723 0.3005 0.029 Uiso 1 1 calc R
C7 C 0.5732(2) 0.6529(2) 0.36135(18) 0.0220(4) Uani 1 1 d .
H7A H 0.6489 0.7190 0.4240 0.026 Uiso 1 1 calc R
H7B H 0.5569 0.6882 0.2978 0.026 Uiso 1 1 calc R
C9 C 0.2432(3) 0.6955(2) 0.2985(2) 0.0266(5) Uani 1 1 d .
C6 C 0.6199(2) 0.5350(2) 0.34002(16) 0.0201(4) Uani 1 1 d .
C1 C 1.1585(3) 0.8690(2) 0.56667(19) 0.0253(5) Uani 1 1 d .
C18 C 0.3399(3) 0.1989(2) 0.32174(19) 0.0249(5) Uani 1 1 d .
C8 C 0.3447(3) 0.6836(2) 0.40398(19) 0.0280(5) Uani 1 1 d .
H8A H 0.4124 0.7685 0.4478 0.034 Uiso 1 1 calc R
H8B H 0.2835 0.6469 0.4456 0.034 Uiso 1 1 calc R
C3 C 0.9557(3) 0.7636(2) 0.39908(19) 0.0259(5) Uani 1 1 d .
H3 H 0.9011 0.7626 0.3285 0.031 Uiso 1 1 calc R
C2 C 1.0791(3) 0.8717(2) 0.4628(2) 0.0288(5) Uani 1 1 d .
H2 H 1.1073 0.9437 0.4361 0.035 Uiso 1 1 calc R
C22 C 0.4785(3) 0.2803(2) 0.00900(18) 0.0285(5) Uani 1 1 d .
C10 C 0.2692(3) 0.8110(2) 0.2691(2) 0.0330(5) Uani 1 1 d .
H10 H 0.3477 0.8836 0.3160 0.040 Uiso 1 1 calc R
C19 C 0.0763(3) 0.1051(2) 0.2406(2) 0.0330(5) Uani 1 1 d .
H19A H 0.0653 0.1396 0.3094 0.040 Uiso 1 1 calc R
H19B H 0.0706 0.0164 0.2358 0.040 Uiso 1 1 calc R
C14 C 0.1213(3) 0.5891(3) 0.2293(2) 0.0332(5) Uani 1 1 d .
H14 H 0.1013 0.5112 0.2487 0.040 Uiso 1 1 calc R
C11 C 0.1791(3) 0.8194(3) 0.1701(3) 0.0425(7) Uani 1 1 d .
H11 H 0.1994 0.8968 0.1499 0.051 Uiso 1 1 calc R
C24 C 0.3212(3) 0.2812(3) -0.0472(2) 0.0399(6) Uani 1 1 d .
H24A H 0.2608 0.2619 -0.0015 0.060 Uiso 1 1 calc GR
H24B H 0.2759 0.2177 -0.1162 0.060 Uiso 1 1 calc GR
H24C H 0.3275 0.3647 -0.0595 0.060 Uiso 1 1 calc GR
C25 C 0.5770(4) 0.3123(3) -0.0608(2) 0.0469(7) Uani 1 1 d .
H25A H 0.5881 0.3978 -0.0695 0.070 Uiso 1 1 calc GR
H25B H 0.5309 0.2521 -0.1315 0.070 Uiso 1 1 calc GR
H25C H 0.6745 0.3075 -0.0257 0.070 Uiso 1 1 calc GR
C13 C 0.0303(3) 0.5986(3) 0.1323(2) 0.0418(6) Uani 1 1 d .
H13 H -0.0517 0.5273 0.0871 0.050 Uiso 1 1 calc R
C12 C 0.0598(3) 0.7133(3) 0.1015(2) 0.0445(7) Uani 1 1 d .
H12 H -0.0005 0.7188 0.0351 0.053 Uiso 1 1 calc R
C23 C 0.4702(4) 0.1545(3) 0.0406(3) 0.0481(8) Uani 1 1 d .
H23A H 0.5702 0.1563 0.0778 0.072 Uiso 1 1 calc GR
H23B H 0.4237 0.0846 -0.0242 0.072 Uiso 1 1 calc GR
H23C H 0.4116 0.1431 0.0883 0.072 Uiso 1 1 calc GR
C20 C -0.0451(3) 0.1132(3) 0.1460(3) 0.0483(7) Uani 1 1 d .
H20A H -0.0327 0.0792 0.0786 0.072 Uiso 1 1 calc GR
H20B H -0.0384 0.2015 0.1519 0.072 Uiso 1 1 calc GR
H20C H -0.1420 0.0643 0.1469 0.072 Uiso 1 1 calc GR

loop_
_atom_site_aniso_label
_atom_site_aniso_U_11
_atom_site_aniso_U_22
_atom_site_aniso_U_33
_atom_site_aniso_U_23
_atom_site_aniso_U_13
_atom_site_aniso_U_12
Br01 0.0342(2) 0.0267(2) 0.0457(2) 0.00386(13) -0.00145(14) -0.00594(14)
O2 0.0217(8) 0.0235(8) 0.0208(7) 0.0008(6) 0.0034(6) 0.0083(6)
O5 0.0235(9) 0.0280(9) 0.0288(8) 0.0049(7) 0.0081(7) 0.0036(7)
O3 0.0243(9) 0.0316(9) 0.0371(9) 0.0072(7) 0.0159(7) 0.0072(7)
O1 0.0265(9) 0.0320(9) 0.0266(8) 0.0026(7) 0.0060(7) 0.0154(7)
O4 0.0348(10) 0.0271(9) 0.0329(9) 0.0107(7) 0.0095(8) 0.0049(8)
N1 0.0185(9) 0.0228(9) 0.0207(9) 0.0045(7) 0.0067(7) 0.0069(7)
N2 0.0206(9) 0.0238(9) 0.0261(9) 0.0029(7) 0.0071(8) 0.0080(8)
C15 0.0221(11) 0.0273(11) 0.0201(10) 0.0037(8) 0.0055(9) 0.0080(9)
C00A 0.0190(10) 0.0216(10) 0.0268(11) 0.0061(8) 0.0092(9) 0.0081(9)
C21 0.0209(11) 0.0240(11) 0.0199(10) 0.0071(8) 0.0074(9) 0.0064(9)
C16 0.0202(11) 0.0252(11) 0.0167(9) 0.0052(8) 0.0039(8) 0.0073(9)
C4 0.0183(10) 0.0233(10) 0.0242(10) 0.0035(8) 0.0087(9) 0.0087(9)
C00E 0.0194(10) 0.0267(11) 0.0243(10) 0.0040(9) 0.0062(9) 0.0090(9)
C5 0.0189(11) 0.0222(10) 0.0209(10) 0.0051(8) 0.0066(9) 0.0071(9)
C17 0.0227(11) 0.0275(11) 0.0232(10) 0.0061(9) 0.0077(9) 0.0085(9)
C7 0.0212(11) 0.0204(10) 0.0233(10) 0.0043(8) 0.0071(8) 0.0066(9)
C9 0.0200(11) 0.0293(12) 0.0332(12) 0.0037(9) 0.0117(10) 0.0117(10)
C6 0.0200(11) 0.0223(10) 0.0171(9) 0.0042(8) 0.0052(8) 0.0071(9)
C1 0.0179(11) 0.0204(10) 0.0303(11) -0.0007(9) 0.0053(9) 0.0019(9)
C18 0.0252(11) 0.0198(10) 0.0262(11) 0.0013(8) 0.0082(9) 0.0054(9)
C8 0.0234(11) 0.0287(12) 0.0297(11) -0.0007(9) 0.0080(10) 0.0109(10)
C3 0.0256(12) 0.0276(12) 0.0242(11) 0.0080(9) 0.0065(9) 0.0093(10)
C2 0.0302(12) 0.0236(11) 0.0344(12) 0.0094(9) 0.0141(10) 0.0074(10)
C22 0.0286(13) 0.0260(12) 0.0220(11) -0.0026(9) 0.0003(10) 0.0090(10)
C10 0.0244(12) 0.0304(13) 0.0480(14) 0.0076(11) 0.0157(11) 0.0128(10)
C19 0.0241(12) 0.0287(12) 0.0420(14) 0.0034(10) 0.0129(11) 0.0038(10)
C14 0.0281(13) 0.0320(13) 0.0360(13) 0.0049(10) 0.0097(11) 0.0081(11)
C11 0.0433(16) 0.0483(16) 0.0578(17) 0.0269(14) 0.0279(14) 0.0302(14)
C24 0.0311(14) 0.0345(14) 0.0375(14) -0.0029(11) -0.0061(11) 0.0104(12)
C25 0.0432(16) 0.0618(19) 0.0261(13) -0.0058(12) 0.0096(12) 0.0143(15)
C13 0.0255(13) 0.0523(17) 0.0380(14) 0.0029(12) 0.0054(11) 0.0086(12)
C12 0.0338(15) 0.070(2) 0.0416(15) 0.0208(14) 0.0141(12) 0.0306(15)
C23 0.0543(18) 0.0257(13) 0.0418(15) -0.0036(11) -0.0105(13) 0.0129(13)
C20 0.0287(14) 0.0556(19) 0.0478(17) 0.0056(14) 0.0055(13) 0.0063(13)

loop_
_atom_type_symbol
_atom_type_description
_atom_type_scat_dispersion_real
_atom_type_scat_dispersion_imag
_atom_type_scat_source
C C 0.0181 0.0091 'International Tables Vol C Tables 4.2.6.8 and 6.1.1.4'
H H 0.0000 0.0000 'International Tables Vol C Tables 4.2.6.8 and 6.1.1.4'
Br Br -0.6763 1.2805 'International Tables Vol C Tables 4.2.6.8 and 6.1.1.4'
N N 0.0311 0.0180 'International Tables Vol C Tables 4.2.6.8 and 6.1.1.4'
O O 0.0492 0.0322 'International Tables Vol C Tables 4.2.6.8 and 6.1.1.4'

loop_
_geom_angle_atom_site_label_1
_geom_angle_atom_site_label_2
_geom_angle_atom_site_label_3
_geom_angle
C21 O2 C22 120.20(17)
C18 O5 C19 114.64(19)
C21 N1 C5 119.65(17)
C21 N1 C6 123.20(18)
C5 N1 C6 62.37(13)
C15 N2 C7 115.38(18)
C15 N2 C8 122.5(2)
C7 N2 C8 122.02(19)
O3 C15 N2 126.9(2)
O3 C15 C16 125.6(2)
N2 C15 C16 107.50(19)
C4 C00A H00A 119.6
C00E C00A H00A 119.6
C00E C00A C4 120.9(2)
O2 C21 N1 108.93(18)
O1 C21 O2 127.3(2)
O1 C21 N1 123.7(2)
C17 C16 C15 123.1(2)
C17 C16 C6 130.3(2)
C6 C16 C15 106.60(18)
C00A C4 C5 117.5(2)
C3 C4 C00A 119.5(2)
C3 C4 C5 123.1(2)
C00A C00E H00E 120.9
C00A C00E C1 118.2(2)
C1 C00E H00E 120.9
N1 C5 C4 119.32(18)
N1 C5 H5 114.3
N1 C5 C6 59.36(13)
C4 C5 H5 114.3
C4 C5 C6 124.09(18)
C6 C5 H5 114.3
C16 C17 H17 119.0
C16 C17 C18 122.1(2)
C18 C17 H17 119.0
N2 C7 H7A 111.1
N2 C7 H7B 111.1
N2 C7 C6 103.22(17)
H7A C7 H7B 109.1
C6 C7 H7A 111.1
C6 C7 H7B 111.1
C10 C9 C8 121.1(2)
C10 C9 C14 118.9(2)
C14 C9 C8 120.0(2)
N1 C6 C16 123.07(18)
N1 C6 C5 58.27(13)
N1 C6 C7 117.58(17)
C16 C6 C5 120.93(18)
C16 C6 C7 107.00(17)
C5 C6 C7 123.57(19)
C00E C1 Br01 117.42(18)
C2 C1 Br01 119.68(18)
C2 C1 C00E 122.9(2)
O5 C18 C17 110.87(19)
O4 C18 O5 125.0(2)
O4 C18 C17 124.0(2)
N2 C8 C9 111.79(18)
N2 C8 H8A 109.3
N2 C8 H8B 109.3
C9 C8 H8A 109.3
C9 C8 H8B 109.3
H8A C8 H8B 107.9
C4 C3 H3 119.7
C4 C3 C2 120.6(2)
C2 C3 H3 119.7
C1 C2 C3 118.0(2)
C1 C2 H2 121.0
C3 C2 H2 121.0
O2 C22 C24 102.09(18)
O2 C22 C25 108.6(2)
O2 C22 C23 110.6(2)
C25 C22 C24 110.6(2)
C23 C22 C24 110.4(2)
C23 C22 C25 114.0(2)
C9 C10 H10 119.7
C9 C10 C11 120.5(3)
C11 C10 H10 119.7
O5 C19 H19A 110.4
O5 C19 H19B 110.4
O5 C19 C20 106.8(2)
H19A C19 H19B 108.6
C20 C19 H19A 110.4
C20 C19 H19B 110.4
C9 C14 H14 119.8
C13 C14 C9 120.3(3)
C13 C14 H14 119.8
C10 C11 H11 119.9
C12 C11 C10 120.2(3)
C12 C11 H11 119.9
C22 C24 H24A 109.5
C22 C24 H24B 109.5
C22 C24 H24C 109.5
H24A C24 H24B 109.5
H24A C24 H24C 109.5
H24B C24 H24C 109.5
C22 C25 H25A 109.5
C22 C25 H25B 109.5
C22 C25 H25C 109.5
H25A C25 H25B 109.5
H25A C25 H25C 109.5
H25B C25 H25C 109.5
C14 C13 H13 119.7
C14 C13 C12 120.5(3)
C12 C13 H13 119.7
C11 C12 C13 119.5(3)
C11 C12 H12 120.3
C13 C12 H12 120.3
C22 C23 H23A 109.5
C22 C23 H23B 109.5
C22 C23 H23C 109.5
H23A C23 H23B 109.5
H23A C23 H23C 109.5
H23B C23 H23C 109.5
C19 C20 H20A 109.5
C19 C20 H20B 109.5
C19 C20 H20C 109.5
H20A C20 H20B 109.5
H20A C20 H20C 109.5
H20B C20 H20C 109.5

loop_
_geom_bond_atom_site_label_1
_geom_bond_atom_site_label_2
_geom_bond_distance
Br01 C1 1.906(2)
O2 C21 1.336(3)
O2 C22 1.483(3)
O5 C18 1.337(3)
O5 C19 1.458(3)
O3 C15 1.222(3)
O1 C21 1.197(3)
O4 C18 1.198(3)
N1 C21 1.400(3)
N1 C5 1.453(3)
N1 C6 1.470(3)
N2 C15 1.342(3)
N2 C7 1.454(3)
N2 C8 1.462(3)
C15 C16 1.498(3)
C00A H00A 0.9300
C00A C4 1.395(3)
C00A C00E 1.378(3)
C16 C17 1.324(3)
C16 C6 1.487(3)
C4 C5 1.489(3)
C4 C3 1.386(3)
C00E H00E 0.9300
C00E C1 1.381(3)
C5 H5 0.9800
C5 C6 1.514(3)
C17 H17 0.9300
C17 C18 1.509(3)
C7 H7A 0.9700
C7 H7B 0.9700
C7 C6 1.522(3)
C9 C8 1.514(3)
C9 C10 1.383(4)
C9 C14 1.393(4)
C1 C2 1.380(4)
C8 H8A 0.9700
C8 H8B 0.9700
C3 H3 0.9300
C3 C2 1.391(4)
C2 H2 0.9300
C22 C24 1.517(3)
C22 C25 1.517(4)
C22 C23 1.516(4)
C10 H10 0.9300
C10 C11 1.389(4)
C19 H19A 0.9700
C19 H19B 0.9700
C19 C20 1.498(4)
C14 H14 0.9300
C14 C13 1.377(4)
C11 H11 0.9300
C11 C12 1.377(5)
C24 H24A 0.9600
C24 H24B 0.9600
C24 H24C 0.9600
C25 H25A 0.9600
C25 H25B 0.9600
C25 H25C 0.9600
C13 H13 0.9300
C13 C12 1.384(5)
C12 H12 0.9300
C23 H23A 0.9600
C23 H23B 0.9600
C23 H23C 0.9600
C20 H20A 0.9600
C20 H20B 0.9600
C20 H20C 0.9600
